data_7063693
loop_
_publ_author_name
'Teles, Tamara'
'Fernandes, Auguste'
'Ferreira, Maria Jo\~ao'
'C\^orte-Real, Leonor'
'Marques, Fernanda'
'Correia, Jo\~ao D. G.'
'Alves, Luis G.'

_publ_section_title
;
 Cyclam-based molybdenum carbonyl complexes as a novel class of cytotoxic
 agents
;
_journal_issue 14
_journal_name_full 'New Journal of Chemistry'
_journal_page_first 5766
_journal_page_last 5772
_journal_paper_doi 10.1039/D4NJ05233A
_journal_volume 49
_journal_year 2025
_chemical_formula_moiety 'C13 H24 Mo N4 O3, C H2 Cl2'
_chemical_formula_sum 'C14 H26 Cl2 Mo N4 O3'
_chemical_formula_weight 465.23
_space_group_crystal_system monoclinic
_space_group_IT_number 14
_space_group_name_Hall '-P 2yn'
_space_group_name_H-M_alt 'P 1 21/n 1'
_atom_sites_solution_hydrogens mixed
_audit_creation_method SHELXL-2014/7
_audit_update_record
;
2023-10-15 deposited with the CCDC.	2025-03-04 downloaded from the CCDC.
;
_cell_angle_alpha 90
_cell_angle_beta 104.667(5)
_cell_angle_gamma 90
_cell_formula_units_Z 4
_cell_length_a 8.933(1)
_cell_length_b 17.321(2)
_cell_length_c 13.139(2)
_cell_measurement_reflns_used 9698
_cell_measurement_temperature 150(2)
_cell_measurement_theta_max 29.56
_cell_measurement_theta_min 2.35
_cell_volume 1966.7(4)
_computing_cell_refinement 'Bruker SAINT'
_computing_data_collection 'Bruker APEX2'
_computing_data_reduction 'Bruker SAINT'
_computing_molecular_graphics 'Bruker SHELXTL'
_computing_publication_material 'Bruker SHELXTL'
_computing_structure_refinement 'SHELXL-2014/7 (Sheldrick, 2014)'
_computing_structure_solution 'SHELXS-97 (Sheldrick 2008)'
_diffrn_ambient_temperature 150(2)
_diffrn_measured_fraction_theta_full 1.000
_diffrn_measured_fraction_theta_max 0.999
_diffrn_measurement_device_type 'Bruker APEX-II CCD'
_diffrn_measurement_method 'phi and omega scans'
_diffrn_radiation_type MoK\a
_diffrn_radiation_wavelength 0.71073
_diffrn_reflns_av_R_equivalents 0.0585
_diffrn_reflns_av_unetI/netI 0.0299
_diffrn_reflns_Laue_measured_fraction_full 1.000
_diffrn_reflns_Laue_measured_fraction_max 0.999
_diffrn_reflns_limit_h_max 12
_diffrn_reflns_limit_h_min -12
_diffrn_reflns_limit_k_max 24
_diffrn_reflns_limit_k_min -24
_diffrn_reflns_limit_l_max 17
_diffrn_reflns_limit_l_min -18
_diffrn_reflns_number 61475
_diffrn_reflns_point_group_measured_fraction_full 1.000
_diffrn_reflns_point_group_measured_fraction_max 0.999
_diffrn_reflns_theta_full 25.242
_diffrn_reflns_theta_max 29.567
_diffrn_reflns_theta_min 1.987
_exptl_absorpt_coefficient_mu 0.958
_exptl_absorpt_correction_T_max 0.826
_exptl_absorpt_correction_T_min 0.795
_exptl_absorpt_correction_type multi-scan
_exptl_absorpt_process_details SADABS
_exptl_crystal_colour yellow
_exptl_crystal_density_diffrn 1.571
_exptl_crystal_description block
_exptl_crystal_F_000 952
_exptl_crystal_size_max 0.240
_exptl_crystal_size_mid 0.200
_exptl_crystal_size_min 0.200
_refine_diff_density_max 0.936
_refine_diff_density_min -1.338
_refine_diff_density_rms 0.091
_refine_ls_extinction_method none
_refine_ls_goodness_of_fit_ref 1.086
_refine_ls_hydrogen_treatment mixed
_refine_ls_matrix_type full
_refine_ls_number_parameters 233
_refine_ls_number_reflns 5506
_refine_ls_number_restraints 0
_refine_ls_restrained_S_all 1.086
_refine_ls_R_factor_all 0.0511
_refine_ls_R_factor_gt 0.0378
_refine_ls_shift/su_max 0.002
_refine_ls_shift/su_mean 0.000
_refine_ls_structure_factor_coef Fsqd
_refine_ls_weighting_details 'w=1/[\s^2^(Fo^2^)+(0.0205P)^2^+3.9637P] where P=(Fo^2^+2Fc^2^)/3'
_refine_ls_weighting_scheme calc
_refine_ls_wR_factor_gt 0.0781
_refine_ls_wR_factor_ref 0.0821
_reflns_Friedel_coverage 0.000
_reflns_number_gt 4572
_reflns_number_total 5511
_reflns_threshold_expression 'I > 2\s(I)'
_cod_data_source_file d4nj05233a2.cif
_cod_data_source_block shelx
_cod_depositor_comments 'Adding full bibliography for 7063693.cif.'
_cod_original_sg_symbol_H-M 'P 21/n'
_cod_database_code 7063693
_shelx_shelxl_version_number 2014/7
_shelx_space_group_comment
;
The symmetry employed for this shelxl refinement is uniquely defined
by the following loop, which should always be used as a source of
symmetry information in preference to the above space-group names.
They are only intended as comments.
;
_shelx_estimated_absorpt_t_min 0.795
_shelx_estimated_absorpt_t_max 0.826

loop_
_space_group_symop_operation_xyz
'x, y, z'
'-x+1/2, y+1/2, -z+1/2'
'-x, -y, -z'
'x-1/2, -y-1/2, z-1/2'

loop_
_atom_site_label
_atom_site_type_symbol
_atom_site_fract_x
_atom_site_fract_y
_atom_site_fract_z
_atom_site_U_iso_or_equiv
_atom_site_adp_type
_atom_site_occupancy
_atom_site_site_symmetry_order
_atom_site_calc_flag
_atom_site_refinement_flags_posn
_atom_site_refinement_flags_adp
_atom_site_refinement_flags_occupancy
_atom_site_disorder_assembly
_atom_site_disorder_group
Mo1 Mo 0.41687(2) 0.68547(2) 0.49811(2) 0.01762(6) Uani 1 1 d . . . . .
Cl1 Cl 0.29664(11) 0.55511(5) 0.95034(8) 0.0510(2) Uani 1 1 d . . . . .
Cl2 Cl 0.21673(14) 0.47189(8) 0.75227(13) 0.1025(6) Uani 1 1 d . . . . .
O3 O 0.6918(3) 0.79670(13) 0.58658(18) 0.0426(6) Uani 1 1 d . . . . .
O2 O 0.6853(3) 0.56665(13) 0.5547(2) 0.0427(6) Uani 1 1 d . . . . .
O1 O 0.4401(3) 0.67891(17) 0.73795(16) 0.0446(6) Uani 1 1 d . . . . .
N2 N 0.3946(2) 0.67668(13) 0.31761(16) 0.0200(4) Uani 1 1 d . . . . .
N3 N 0.3262(3) 0.83954(15) 0.28441(19) 0.0266(5) Uani 1 1 d . . . . .
N1 N 0.2167(3) 0.59867(13) 0.43571(18) 0.0236(5) Uani 1 1 d . . . . .
N4 N 0.2087(3) 0.77221(13) 0.44171(18) 0.0215(4) Uani 1 1 d . . . . .
C12 C 0.5801(3) 0.61004(16) 0.5317(2) 0.0251(5) Uani 1 1 d . . . . .
C13 C 0.5859(3) 0.75691(15) 0.5490(2) 0.0243(5) Uani 1 1 d . . . . .
C1 C 0.1849(3) 0.58786(16) 0.3198(2) 0.0265(6) Uani 1 1 d . . . . .
H1A H 0.1067 0.6258 0.2835 0.032 Uiso 1 1 calc R U . . .
H1B H 0.1433 0.5354 0.3006 0.032 Uiso 1 1 calc R U . . .
C3 C 0.5309(3) 0.69386(17) 0.2755(2) 0.0279(6) Uani 1 1 d . . . . .
H3A H 0.5054 0.6807 0.1997 0.033 Uiso 1 1 calc R U . . .
H3B H 0.6186 0.6608 0.3119 0.033 Uiso 1 1 calc R U . . .
C11 C 0.4226(3) 0.68168(18) 0.6458(2) 0.0272(6) Uani 1 1 d . . . . .
C6 C 0.3605(3) 0.87842(16) 0.3871(2) 0.0287(6) Uani 1 1 d . . . . .
H6A H 0.3569 0.9350 0.3763 0.034 Uiso 1 1 calc R U . . .
H6B H 0.4665 0.8646 0.4274 0.034 Uiso 1 1 calc R U . . .
C2 C 0.3324(3) 0.59863(15) 0.2857(2) 0.0248(5) Uani 1 1 d . . . . .
H2A H 0.4090 0.5590 0.3190 0.030 Uiso 1 1 calc R U . . .
H2B H 0.3115 0.5929 0.2084 0.030 Uiso 1 1 calc R U . . .
C9 C -0.0104(3) 0.68201(18) 0.4447(2) 0.0309(6) Uani 1 1 d . . . . .
H9A H -0.1066 0.6801 0.4690 0.037 Uiso 1 1 calc R U . . .
H9B H -0.0412 0.6859 0.3670 0.037 Uiso 1 1 calc R U . . .
C10 C 0.0749(3) 0.60626(18) 0.4740(2) 0.0301(6) Uani 1 1 d . . . . .
H10A H 0.1035 0.6011 0.5516 0.036 Uiso 1 1 calc R U . . .
H10B H 0.0039 0.5633 0.4449 0.036 Uiso 1 1 calc R U . . .
C5 C 0.4581(4) 0.83684(18) 0.2365(2) 0.0321(6) Uani 1 1 d . . . . .
H5A H 0.5062 0.8886 0.2412 0.039 Uiso 1 1 calc R U . . .
H5B H 0.4200 0.8236 0.1610 0.039 Uiso 1 1 calc R U . . .
C8 C 0.0770(3) 0.75531(18) 0.4881(2) 0.0278(6) Uani 1 1 d . . . . .
H8A H 0.0043 0.7995 0.4743 0.033 Uiso 1 1 calc R U . . .
H8B H 0.1166 0.7502 0.5653 0.033 Uiso 1 1 calc R U . . .
C7 C 0.2459(3) 0.85591(16) 0.4504(2) 0.0283(6) Uani 1 1 d . . . . .
H7A H 0.2902 0.8692 0.5253 0.034 Uiso 1 1 calc R U . . .
H7B H 0.1495 0.8860 0.4250 0.034 Uiso 1 1 calc R U . . .
C4 C 0.5804(3) 0.77810(18) 0.2894(2) 0.0307(6) Uani 1 1 d . . . . .
H4A H 0.6724 0.7851 0.2613 0.037 Uiso 1 1 calc R U . . .
H4B H 0.6122 0.7897 0.3656 0.037 Uiso 1 1 calc R U . . .
C14 C 0.3638(4) 0.5150(3) 0.8474(3) 0.0547(10) Uani 1 1 d . . . . .
H14A H 0.4123 0.5561 0.8142 0.066 Uiso 1 1 calc R U . . .
H14B H 0.4442 0.4760 0.8766 0.066 Uiso 1 1 calc R U . . .
H1N H 0.259(4) 0.5561(18) 0.460(2) 0.023(8) Uiso 1 1 d . . . . .
H4N H 0.179(3) 0.7638(17) 0.378(2) 0.017(7) Uiso 1 1 d . . . . .
H3N H 0.256(4) 0.861(2) 0.246(3) 0.031(9) Uiso 1 1 d . . . . .
H2N H 0.319(4) 0.7128(19) 0.288(3) 0.031(9) Uiso 1 1 d . . . . .

loop_
_atom_site_aniso_label
_atom_site_aniso_U_11
_atom_site_aniso_U_22
_atom_site_aniso_U_33
_atom_site_aniso_U_23
_atom_site_aniso_U_13
_atom_site_aniso_U_12
Mo1 0.01801(10) 0.01931(10) 0.01410(9) 0.00059(8) 0.00143(7) 0.00139(9)
Cl1 0.0469(5) 0.0427(5) 0.0593(6) 0.0051(4) 0.0060(4) 0.0066(4)
Cl2 0.0549(7) 0.0821(9) 0.1362(12) -0.0698(9) -0.0396(7) 0.0262(6)
O3 0.0408(13) 0.0412(13) 0.0352(12) 0.0046(10) -0.0101(10) -0.0144(10)
O2 0.0346(12) 0.0313(12) 0.0522(14) -0.0042(10) -0.0073(10) 0.0117(10)
O1 0.0314(11) 0.0843(19) 0.0180(10) 0.0030(11) 0.0060(8) 0.0041(12)
N2 0.0213(10) 0.0227(11) 0.0156(9) -0.0001(8) 0.0038(8) 0.0031(8)
N3 0.0268(12) 0.0289(12) 0.0224(11) 0.0066(9) 0.0029(9) 0.0010(10)
N1 0.0243(11) 0.0205(11) 0.0237(11) 0.0046(9) 0.0018(9) 0.0004(9)
N4 0.0210(11) 0.0263(11) 0.0168(10) -0.0006(9) 0.0044(8) 0.0040(9)
C12 0.0264(14) 0.0219(12) 0.0234(13) -0.0009(10) -0.0002(10) -0.0002(10)
C13 0.0281(14) 0.0231(13) 0.0186(12) 0.0011(10) -0.0002(10) 0.0017(10)
C1 0.0282(14) 0.0255(13) 0.0224(13) -0.0017(10) 0.0000(10) -0.0037(11)
C3 0.0244(13) 0.0381(16) 0.0224(12) -0.0008(11) 0.0083(10) 0.0028(12)
C11 0.0185(12) 0.0396(15) 0.0225(12) 0.0017(12) 0.0035(9) 0.0032(11)
C6 0.0311(15) 0.0221(13) 0.0312(14) 0.0014(11) 0.0048(11) -0.0006(11)
C2 0.0295(14) 0.0235(13) 0.0192(12) -0.0047(10) 0.0023(10) 0.0006(11)
C9 0.0225(13) 0.0430(16) 0.0281(14) 0.0049(13) 0.0081(11) -0.0007(13)
C10 0.0275(14) 0.0356(15) 0.0265(14) 0.0075(12) 0.0053(11) -0.0063(12)
C5 0.0348(16) 0.0342(15) 0.0276(14) 0.0066(12) 0.0084(12) -0.0067(12)
C8 0.0248(13) 0.0386(15) 0.0221(13) 0.0008(11) 0.0100(10) 0.0070(12)
C7 0.0313(15) 0.0240(13) 0.0285(14) -0.0018(11) 0.0055(11) 0.0070(11)
C4 0.0233(13) 0.0426(17) 0.0275(14) 0.0020(12) 0.0084(11) -0.0054(12)
C14 0.0354(19) 0.065(3) 0.057(2) -0.008(2) -0.0006(17) -0.0063(18)

loop_
_atom_type_symbol
_atom_type_description
_atom_type_scat_dispersion_real
_atom_type_scat_dispersion_imag
_atom_type_scat_source
C C 0.0033 0.0016 'International Tables Vol C Tables 4.2.6.8 and 6.1.1.4'
H H 0.0000 0.0000 'International Tables Vol C Tables 4.2.6.8 and 6.1.1.4'
N N 0.0061 0.0033 'International Tables Vol C Tables 4.2.6.8 and 6.1.1.4'
O O 0.0106 0.0060 'International Tables Vol C Tables 4.2.6.8 and 6.1.1.4'
F F 0.0171 0.0103 'International Tables Vol C Tables 4.2.6.8 and 6.1.1.4'
Mo Mo -1.6832 0.6857 'International Tables Vol C Tables 4.2.6.8 and 6.1.1.4'
Cl Cl 0.1484 0.1585 'International Tables Vol C Tables 4.2.6.8 and 6.1.1.4'

loop_
_geom_angle_atom_site_label_1
_geom_angle_atom_site_label_2
_geom_angle_atom_site_label_3
_geom_angle
_geom_angle_site_symmetry_1
_geom_angle_site_symmetry_3
_geom_angle_publ_flag
C12 Mo1 C11 85.44(12) . . ?
C12 Mo1 C13 82.83(11) . . ?
C11 Mo1 C13 81.63(12) . . ?
C12 Mo1 N1 96.46(10) . . ?
C11 Mo1 N1 98.93(11) . . ?
C13 Mo1 N1 179.07(11) . . ?
C12 Mo1 N2 93.07(10) . . ?
C11 Mo1 N2 173.44(11) . . ?
C13 Mo1 N2 104.55(10) . . ?
N1 Mo1 N2 74.87(8) . . ?
C12 Mo1 N4 174.70(10) . . ?
C11 Mo1 N4 98.96(10) . . ?
C13 Mo1 N4 100.68(10) . . ?
N1 Mo1 N4 79.99(8) . . ?
N2 Mo1 N4 82.22(8) . . ?
C2 N2 C3 111.1(2) . . ?
C2 N2 Mo1 106.04(15) . . ?
C3 N2 Mo1 119.79(16) . . ?
C6 N3 C5 113.8(2) . . ?
C10 N1 C1 113.6(2) . . ?
C10 N1 Mo1 118.09(18) . . ?
C1 N1 Mo1 111.91(16) . . ?
C8 N4 C7 110.2(2) . . ?
C8 N4 Mo1 112.88(17) . . ?
C7 N4 Mo1 117.00(16) . . ?
O2 C12 Mo1 176.6(2) . . ?
O3 C13 Mo1 174.9(2) . . ?
N1 C1 C2 109.5(2) . . ?
N2 C3 C4 112.8(2) . . ?
O1 C11 Mo1 174.1(2) . . ?
N3 C6 C7 111.8(2) . . ?
N2 C2 C1 108.8(2) . . ?
C10 C9 C8 116.7(2) . . ?
N1 C10 C9 114.1(2) . . ?
N3 C5 C4 112.6(2) . . ?
N4 C8 C9 113.3(2) . . ?
N4 C7 C6 112.1(2) . . ?
C3 C4 C5 115.6(2) . . ?
Cl2 C14 Cl1 112.4(2) . . ?

loop_
_geom_bond_atom_site_label_1
_geom_bond_atom_site_label_2
_geom_bond_distance
_geom_bond_site_symmetry_2
_geom_bond_publ_flag
Mo1 C12 1.924(3) . ?
Mo1 C11 1.929(3) . ?
Mo1 C13 1.936(3) . ?
Mo1 N1 2.321(2) . ?
Mo1 N2 2.334(2) . ?
Mo1 N4 2.359(2) . ?
Cl1 C14 1.756(4) . ?
Cl2 C14 1.736(4) . ?
O3 C13 1.173(3) . ?
O2 C12 1.181(3) . ?
O1 C11 1.182(3) . ?
N2 C2 1.481(3) . ?
N2 C3 1.489(3) . ?
N3 C6 1.469(4) . ?
N3 C5 1.471(4) . ?
N1 C10 1.483(4) . ?
N1 C1 1.488(3) . ?
N4 C8 1.485(3) . ?
N4 C7 1.485(4) . ?
C1 C2 1.507(4) . ?
C3 C4 1.522(4) . ?
C6 C7 1.524(4) . ?
C9 C10 1.517(4) . ?
C9 C8 1.524(4) . ?
C5 C4 1.525(4) . ?
